data_7118457
loop_
_publ_author_name
'Zhang, Zhenhua'
'Sun, Wangsheng'
'Zhu, Gongming'
'Yang, Junxian'
'Zhang, Ming'
'Hong, Liang'
'Wang, Rui'

_publ_section_title
;
 Chiral phosphoric acid catalyzed enantioselective 1,3-dipolar
 cycloaddition reaction of azlactones.
;
_journal_issue 7
_journal_name_full 'Chemical communications (Cambridge, England)'
_journal_page_first 1377
_journal_page_last 1380
_journal_paper_doi 10.1039/c5cc08989a
_journal_volume 52
_journal_year 2016
_chemical_absolute_configuration ad
_chemical_formula_moiety 'C34 H33 Br N2 O7'
_chemical_formula_sum 'C34 H33 Br N2 O7'
_chemical_formula_weight 661.53
_chemical_name_systematic
;
 ? 
;
_space_group_crystal_system triclinic
_space_group_IT_number 1
_space_group_name_Hall 'P 1'
_space_group_name_H-M_alt 'P 1'
_symmetry_space_group_name_Hall 'P 1'
_symmetry_space_group_name_H-M 'P 1'
_atom_sites_solution_hydrogens geom
_atom_sites_solution_primary direct
_atom_sites_solution_secondary difmap
_audit_creation_date 2015-06-11
_audit_creation_method
;
Olex2 1.2
(compiled 2015.01.26 svn.r3150 for OlexSys, GUI svn.r4998)
;
_audit_update_record
;
2015-08-13 deposited with the CCDC.
2015-11-24 downloaded from the CCDC.
;
_cell_angle_alpha 93.770(9)
_cell_angle_beta 102.375(7)
_cell_angle_gamma 116.062(8)
_cell_formula_units_Z 2
_cell_length_a 9.5019(6)
_cell_length_b 10.4381(10)
_cell_length_c 18.819(2)
_cell_measurement_reflns_used 2846
_cell_measurement_temperature 293.78(10)
_cell_measurement_theta_max 21.1420
_cell_measurement_theta_min 3.5330
_cell_volume 1610.3(3)
_computing_cell_refinement
;
CrysAlisPro, Agilent Technologies,
Version 1.171.37.33 (release 27-03-2014 CrysAlis171 .NET)
(compiled Mar 27 2014,17:12:48)
;
_computing_data_collection
;
CrysAlisPro, Agilent Technologies,
Version 1.171.37.33 (release 27-03-2014 CrysAlis171 .NET)
(compiled Mar 27 2014,17:12:48)
;
_computing_data_reduction
;
CrysAlisPro, Agilent Technologies,
Version 1.171.37.33 (release 27-03-2014 CrysAlis171 .NET)
(compiled Mar 27 2014,17:12:48)
;
_computing_molecular_graphics 'Olex2 (Dolomanov et al., 2009)'
_computing_publication_material 'Olex2 (Dolomanov et al., 2009)'
_computing_structure_refinement 'ShelXL (Sheldrick, 2008)'
_computing_structure_solution 'ShelXS (Sheldrick, 2008)'
_diffrn_ambient_environment air
_diffrn_ambient_temperature 293.78(10)
_diffrn_detector 'CCD plate'
_diffrn_detector_area_resol_mean 16.0733
_diffrn_detector_type Eos
_diffrn_measured_fraction_theta_full 0.997
_diffrn_measured_fraction_theta_max 0.997
_diffrn_measurement_details
;
  1 omega  -47.00   41.00   1.0000    5.0000
omega____ theta____ kappa____ phi______ frames
    -       20.5854  -57.0000    0.0000 88

  2 omega  -18.00   23.00   1.0000    5.0000
omega____ theta____ kappa____ phi______ frames
    -      -16.9916  -99.0000   30.0000 41

  3 omega  -16.00   22.00   1.0000    5.0000
omega____ theta____ kappa____ phi______ frames
    -      -16.9916  -99.0000  -90.0000 38

  4 omega  -19.00   51.00   1.0000    5.0000
omega____ theta____ kappa____ phi______ frames
    -       20.5854  -99.0000 -120.0000 70

  5 omega  -52.00   27.00   1.0000    5.0000
omega____ theta____ kappa____ phi______ frames
    -       20.5854  -19.0000 -120.0000 79

  6 omega  -28.00   38.00   1.0000    5.0000
omega____ theta____ kappa____ phi______ frames
    -       20.5854  -57.0000  120.0000 66
;
_diffrn_measurement_device 'four-circle diffractometer'
_diffrn_measurement_device_type 'SuperNova, Dual, Cu at zero, Eos'
_diffrn_measurement_method '\w scans'
_diffrn_orient_matrix_UB_11 0.0135159000
_diffrn_orient_matrix_UB_12 0.0325742000
_diffrn_orient_matrix_UB_13 -0.0314500000
_diffrn_orient_matrix_UB_21 -0.0218215000
_diffrn_orient_matrix_UB_22 -0.0682613000
_diffrn_orient_matrix_UB_23 -0.0208419000
_diffrn_orient_matrix_UB_31 -0.0824100000
_diffrn_orient_matrix_UB_32 -0.0140523000
_diffrn_orient_matrix_UB_33 -0.0107922000
_diffrn_radiation_monochromator mirror
_diffrn_radiation_probe x-ray
_diffrn_radiation_type MoK\a
_diffrn_radiation_wavelength 0.71073
_diffrn_reflns_av_R_equivalents 0.0000
_diffrn_reflns_av_unetI/netI 0.1541
_diffrn_reflns_limit_h_max 11
_diffrn_reflns_limit_h_min -11
_diffrn_reflns_limit_k_max 12
_diffrn_reflns_limit_k_min -12
_diffrn_reflns_limit_l_max 23
_diffrn_reflns_limit_l_min -23
_diffrn_reflns_number 13639
_diffrn_reflns_theta_full 25.50
_diffrn_reflns_theta_max 26.02
_diffrn_reflns_theta_min 3.38
_diffrn_source 'SuperNova (Mo) X-ray Source'
_exptl_absorpt_coefficient_mu 1.326
_exptl_absorpt_correction_T_max 1.00000
_exptl_absorpt_correction_T_min 0.85539
_exptl_absorpt_correction_type multi-scan
_exptl_absorpt_process_details
;
CrysAlisPro, Agilent Technologies,
Version 1.171.37.33 (release 27-03-2014 CrysAlis171 .NET)
(compiled Mar 27 2014,17:12:48)
Empirical absorption correction using spherical harmonics,
 implemented in SCALE3 ABSPACK scaling algorithm.
;
_exptl_crystal_colour 'clear light colourless'
_exptl_crystal_colour_lustre clear
_exptl_crystal_colour_modifier light
_exptl_crystal_colour_primary colourless
_exptl_crystal_density_diffrn 1.364
_exptl_crystal_density_method 'not measured'
_exptl_crystal_description block
_exptl_crystal_F_000 684
_exptl_crystal_size_max 0.35
_exptl_crystal_size_mid 0.33
_exptl_crystal_size_min 0.28
_refine_diff_density_max 0.204
_refine_diff_density_min -0.198
_refine_diff_density_rms 0.044
_refine_ls_abs_structure_details 'Flack H D (1983), Acta Cryst. A39, 876-881'
_refine_ls_abs_structure_Flack -0.002(5)
_refine_ls_extinction_method none
_refine_ls_goodness_of_fit_ref 0.729
_refine_ls_hydrogen_treatment constr
_refine_ls_matrix_type full
_refine_ls_number_parameters 804
_refine_ls_number_reflns 13639
_refine_ls_number_restraints 3
_refine_ls_restrained_S_all 0.729
_refine_ls_R_factor_all 0.0973
_refine_ls_R_factor_gt 0.0387
_refine_ls_shift/su_max 0.004
_refine_ls_shift/su_mean 0.000
_refine_ls_structure_factor_coef Fsqd
_refine_ls_weighting_details 'calc w=1/[\s^2^(Fo^2^)+(0.0311P)^2^+0.0000P] where P=(Fo^2^+2Fc^2^)/3'
_refine_ls_weighting_scheme calc
_refine_ls_wR_factor_gt 0.0685
_refine_ls_wR_factor_ref 0.0744
_reflns_number_gt 6475
_reflns_number_total 13639
_reflns_threshold_expression >2sigma(I)
_cod_data_source_file c5cc08989a2.cif
_cod_data_source_block zhangzhh0610_2_twin1_hklf4
_cod_database_code 7118457
_audit_block_doi 10.5517/cc1jm0z4
_chemical_oxdiff_formula 'C H N O'
_diffrn_oxdiff_twin_integration_method simultaneous
_olex2_refinement_description
;
1. Twinned data refinement
 Scales: 0.6522(4) 0.3478(4)
2. Fixed Uiso
 At 1.2 times of:
  All C(H) groups, All C(H,H) groups
 At 1.5 times of:
  All C(H,H,H) groups
3.a Ternary CH refined with riding coordinates:
 C9(H9), C45(H45)
3.b Secondary CH2 refined with riding coordinates:
 C19(H19a,H19b), C23(H23a,H23b), C52(H52a,H52b), C56(H56a,H56b)
3.c Aromatic/amide H refined with riding coordinates:
 C2(H2), C3(H3), C4(H4), C5(H5), C13(H13), C14(H14), C16(H16), C17(H17),
 C25(H25), C26(H26), C27(H27), C28(H28), C29(H29), C38(H38), C39(H39), C40(H40),
  C41(H41), C58(H58), C59(H59), C60(H60), C61(H61), C62(H62), C63(H63),
 C64(H64), C66(H66), C67(H67)
3.d Idealised Me refined as rotating group:
 C20(H20a,H20b,H20c), C22(H22a,H22b,H22c), C32(H32a,H32b,H32c), C33(H33a,H33b,
 H33c), C34(H34a,H34b,H34c), C48(H48a,H48b,H48c), C49(H49a,H49b,H49c), C50(H50a,
 H50b,H50c), C53(H53a,H53b,H53c), C55(H55a,H55b,H55c)
;
_olex2_submission_special_instructions 'No special instructions were received'

loop_
_space_group_symop_id
_space_group_symop_operation_xyz
1 'x, y, z'

loop_
_atom_site_label
_atom_site_type_symbol
_atom_site_fract_x
_atom_site_fract_y
_atom_site_fract_z
_atom_site_U_iso_or_equiv
_atom_site_adp_type
_atom_site_occupancy
_atom_site_calc_flag
_atom_site_refinement_flags_posn
Br1 Br 0.77271(5) 1.58583(5) 0.37936(3) 0.0634(2) Uani 1 d .
O1 O 0.0645(4) 0.9458(4) 0.3844(2) 0.0507(10) Uani 1 d .
O2 O 0.1939(4) 0.7922(4) 0.4448(3) 0.0633(11) Uani 1 d .
O3 O 0.2835(5) 0.6798(5) 0.3738(3) 0.0962(16) Uani 1 d .
O4 O -0.2025(4) 0.6270(4) 0.1974(2) 0.0494(10) Uani 1 d .
O5 O -0.3982(4) 0.6805(4) 0.1448(3) 0.1083(19) Uani 1 d .
O6 O -0.1839(5) 0.9373(5) 0.0793(2) 0.0912(17) Uani 1 d .
O7 O -0.3921(4) 0.9665(4) 0.0961(2) 0.0564(11) Uani 1 d .
N1 N 0.1639(4) 0.8115(4) 0.3249(3) 0.0374(12) Uani 1 d .
N2 N -0.0329(4) 1.1165(4) 0.2242(2) 0.0443(13) Uani 1 d .
C1 C 0.1745(5) 0.7895(5) 0.2518(3) 0.0393(14) Uani 1 d .
C2 C 0.2470(6) 0.7170(6) 0.2236(4) 0.0555(18) Uani 1 d .
H2 H 0.2966 0.6724 0.2533 0.067 Uiso 1 calc R
C3 C 0.2439(7) 0.7124(8) 0.1499(5) 0.080(3) Uani 1 d .
H3 H 0.2911 0.6628 0.1297 0.096 Uiso 1 calc R
C4 C 0.1736(6) 0.7785(6) 0.1060(3) 0.0661(18) Uani 1 d .
H4 H 0.1744 0.7743 0.0566 0.079 Uiso 1 calc R
C5 C 0.0999(5) 0.8528(6) 0.1345(3) 0.0538(16) Uani 1 d .
H5 H 0.0512 0.8980 0.1047 0.065 Uiso 1 calc R
C6 C 0.1019(5) 0.8567(5) 0.2079(3) 0.0341(13) Uani 1 d .
C7 C 0.0294(5) 0.9247(5) 0.2527(3) 0.0286(13) Uani 1 d .
C8 C 0.0855(5) 0.8997(5) 0.3305(4) 0.0382(14) Uani 1 d .
C9 C -0.1602(5) 0.8629(5) 0.2319(3) 0.0320(14) Uani 1 d .
H9 H -0.1891 0.8540 0.2789 0.038 Uiso 1 calc R
C10 C -0.1921(5) 0.9881(5) 0.2040(3) 0.0380(14) Uani 1 d .
C11 C 0.0806(5) 1.0841(5) 0.2511(3) 0.0287(12) Uani 1 d .
C12 C 0.2490(5) 1.2008(5) 0.2802(3) 0.0295(13) Uani 1 d .
C13 C 0.3831(5) 1.1779(5) 0.2958(3) 0.0367(13) Uani 1 d .
H13 H 0.3683 1.0836 0.2861 0.044 Uiso 1 calc R
C14 C 0.5393(5) 1.2895(6) 0.3254(3) 0.0465(15) Uani 1 d .
H14 H 0.6286 1.2717 0.3361 0.056 Uiso 1 calc R
C15 C 0.5576(5) 1.4281(6) 0.3384(3) 0.0424(14) Uani 1 d .
C16 C 0.4312(6) 1.4571(6) 0.3261(3) 0.0505(17) Uani 1 d .
H16 H 0.4471 1.5514 0.3376 0.061 Uiso 1 calc R
C17 C 0.2761(5) 1.3432(6) 0.2958(3) 0.0529(17) Uani 1 d .
H17 H 0.1879 1.3624 0.2855 0.063 Uiso 1 calc R
C18 C -0.2651(7) 0.7143(7) 0.1835(4) 0.0501(17) Uani 1 d .
C19 C -0.2968(6) 0.4795(6) 0.1560(3) 0.0661(17) Uani 1 d .
H19A H -0.3243 0.4806 0.1034 0.079 Uiso 1 calc R
H19B H -0.3970 0.4301 0.1702 0.079 Uiso 1 calc R
C20 C -0.1982(7) 0.4039(6) 0.1723(4) 0.083(2) Uani 1 d .
H20A H -0.2576 0.3066 0.1446 0.124 Uiso 1 calc GR
H20B H -0.1737 0.4014 0.2242 0.124 Uiso 1 calc GR
H20C H -0.0986 0.4543 0.1586 0.124 Uiso 1 calc GR
C21 C -0.2552(6) 0.9594(5) 0.1183(3) 0.0496(15) Uani 1 d .
C22 C -0.4644(7) 0.9303(7) 0.0164(4) 0.091(2) Uani 1 d .
H22A H -0.3808 0.9743 -0.0082 0.137 Uiso 1 calc GR
H22B H -0.5425 0.9659 0.0041 0.137 Uiso 1 calc GR
H22C H -0.5177 0.8270 0.0008 0.137 Uiso 1 calc GR
C23 C -0.3067(5) 1.0172(6) 0.2415(3) 0.0467(15) Uani 1 d .
H23A H -0.3160 1.1004 0.2256 0.056 Uiso 1 calc R
H23B H -0.4142 0.9341 0.2254 0.056 Uiso 1 calc R
C24 C -0.2491(6) 1.0456(7) 0.3247(4) 0.0481(16) Uani 1 d .
C25 C -0.1203(7) 1.1800(7) 0.3630(4) 0.0624(18) Uani 1 d .
H25 H -0.0744 1.2556 0.3381 0.075 Uiso 1 calc R
C26 C -0.0632(8) 1.1969(9) 0.4393(5) 0.087(2) Uani 1 d .
H26 H 0.0199 1.2866 0.4653 0.104 Uiso 1 calc R
C27 C -0.1233(12) 1.0882(12) 0.4775(5) 0.109(3) Uani 1 d .
H27 H -0.0784 1.1016 0.5282 0.130 Uiso 1 calc R
C28 C -0.2531(10) 0.9570(10) 0.4392(5) 0.099(2) Uani 1 d .
H28 H -0.2976 0.8811 0.4642 0.119 Uiso 1 calc R
C29 C -0.3156(7) 0.9396(8) 0.3646(5) 0.0704(19) Uani 1 d .
H29 H -0.4062 0.8528 0.3399 0.084 Uiso 1 calc R
C30 C 0.2205(6) 0.7542(6) 0.3836(4) 0.0506(16) Uani 1 d .
C31 C 0.2389(7) 0.7436(8) 0.5152(4) 0.075(2) Uani 1 d .
C32 C 0.1804(10) 0.8115(10) 0.5658(4) 0.138(3) Uani 1 d .
H32A H 0.2277 0.9139 0.5660 0.207 Uiso 1 calc GR
H32B H 0.2117 0.7949 0.6149 0.207 Uiso 1 calc GR
H32C H 0.0640 0.7696 0.5492 0.207 Uiso 1 calc GR
C33 C 0.4200(7) 0.7986(8) 0.5386(4) 0.119(3) Uani 1 d .
H33A H 0.4490 0.7428 0.5076 0.179 Uiso 1 calc GR
H33B H 0.4527 0.7894 0.5892 0.179 Uiso 1 calc GR
H33C H 0.4739 0.8987 0.5341 0.179 Uiso 1 calc GR
C34 C 0.1518(7) 0.5806(8) 0.5057(5) 0.135(3) Uani 1 d .
H34A H 0.0364 0.5472 0.4928 0.203 Uiso 1 calc GR
H34B H 0.1843 0.5517 0.5511 0.203 Uiso 1 calc GR
H34C H 0.1791 0.5392 0.4670 0.203 Uiso 1 calc GR
Br2 Br 0.39885(6) -0.47395(6) 0.70657(4) 0.0799(3) Uani 1 d .
O8 O 0.3180(4) 0.1590(4) 0.7113(2) 0.0565(10) Uani 1 d .
O9 O 0.7891(5) 0.4047(5) 0.6955(3) 0.1072(18) Uani 1 d .
O10 O 0.5277(4) 0.2983(4) 0.6369(3) 0.0620(11) Uani 1 d .
O11 O 0.3494(5) 0.4583(4) 0.9441(3) 0.1056(18) Uani 1 d .
O12 O 0.4196(4) 0.2231(4) 1.0275(2) 0.0742(14) Uani 1 d .
O13 O 0.1747(4) 0.2052(4) 1.0199(2) 0.0672(12) Uani 1 d .
O18 O 0.5482(4) 0.5005(4) 0.8924(2) 0.0650(12) Uani 1 d .
N3 N 0.2495(4) 0.0192(4) 0.8910(2) 0.0369(12) Uani 1 d .
N4 N 0.6005(5) 0.2954(4) 0.7578(3) 0.0386(11) Uani 1 d .
C35 C 0.4383(6) 0.2101(5) 0.7606(3) 0.0351(14) Uani 1 d .
C36 C 0.4444(5) 0.2017(5) 0.8430(3) 0.0325(13) Uani 1 d .
C37 C 0.6261(5) 0.2751(5) 0.8806(3) 0.0353(13) Uani 1 d .
C38 C 0.7059(6) 0.2915(6) 0.9521(3) 0.0521(16) Uani 1 d .
H38 H 0.6489 0.2522 0.9863 0.063 Uiso 1 calc R
C39 C 0.8751(7) 0.3683(6) 0.9733(4) 0.0655(19) Uani 1 d .
H39 H 0.9318 0.3806 1.0221 0.079 Uiso 1 calc R
C40 C 0.9570(7) 0.4247(7) 0.9240(4) 0.062(2) Uani 1 d .
H40 H 1.0701 0.4750 0.9398 0.075 Uiso 1 calc R
C41 C 0.8798(6) 0.4113(6) 0.8497(4) 0.0524(18) Uani 1 d .
H41 H 0.9376 0.4530 0.8161 0.063 Uiso 1 calc R
C42 C 0.7091(6) 0.3308(5) 0.8290(3) 0.0420(15) Uani 1 d .
C43 C 0.3540(6) 0.0429(5) 0.8551(3) 0.0320(14) Uani 1 d .
C44 C 0.2261(5) 0.1474(5) 0.9075(3) 0.0380(14) Uani 1 d .
C45 C 0.3344(5) 0.2605(6) 0.8665(3) 0.0330(15) Uani 1 d .
H45 H 0.2595 0.2555 0.8203 0.040 Uiso 1 calc R
C46 C 0.6498(7) 0.3382(6) 0.6926(4) 0.0537(16) Uani 1 d .
C47 C 0.5447(7) 0.3263(7) 0.5614(3) 0.0582(17) Uani 1 d .
C48 C 0.6267(8) 0.4859(6) 0.5628(4) 0.103(2) Uani 1 d .
H48A H 0.5885 0.5323 0.5941 0.155 Uiso 1 calc GR
H48B H 0.6021 0.5045 0.5136 0.155 Uiso 1 calc GR
H48C H 0.7423 0.5236 0.5817 0.155 Uiso 1 calc GR
C49 C 0.6375(10) 0.2530(8) 0.5367(4) 0.135(4) Uani 1 d .
H49A H 0.7481 0.3006 0.5668 0.202 Uiso 1 calc GR
H49B H 0.6358 0.2591 0.4858 0.202 Uiso 1 calc GR
H49C H 0.5873 0.1530 0.5417 0.202 Uiso 1 calc GR
C50 C 0.3709(7) 0.2585(8) 0.5170(4) 0.123(3) Uani 1 d .
H50A H 0.3229 0.1552 0.5137 0.184 Uiso 1 calc GR
H50B H 0.3653 0.2813 0.4682 0.184 Uiso 1 calc GR
H50C H 0.3127 0.2955 0.5405 0.184 Uiso 1 calc GR
C51 C 0.4128(7) 0.4153(7) 0.9061(4) 0.0519(18) Uani 1 d .
C52 C 0.6349(7) 0.6500(6) 0.9303(4) 0.091(2) Uani 1 d .
H52A H 0.5883 0.7058 0.9046 0.109 Uiso 1 calc R
H52B H 0.6228 0.6549 0.9802 0.109 Uiso 1 calc R
C53 C 0.8010(7) 0.7104(7) 0.9334(5) 0.136(4) Uani 1 d .
H53A H 0.8130 0.7058 0.8840 0.204 Uiso 1 calc GR
H53B H 0.8479 0.6570 0.9600 0.204 Uiso 1 calc GR
H53C H 0.8556 0.8098 0.9581 0.204 Uiso 1 calc GR
C54 C 0.2879(7) 0.1961(5) 0.9920(3) 0.0435(15) Uani 1 d .
C55 C 0.2247(7) 0.2605(8) 1.0980(4) 0.090(2) Uani 1 d .
H55A H 0.3076 0.3597 1.1081 0.136 Uiso 1 calc GR
H55B H 0.2669 0.2036 1.1243 0.136 Uiso 1 calc GR
H55C H 0.1329 0.2552 1.1137 0.136 Uiso 1 calc GR
C56 C 0.0436(5) 0.1045(6) 0.8778(3) 0.0442(15) Uani 1 d .
H56A H -0.0170 0.0354 0.9057 0.053 Uiso 1 calc R
H56B H 0.0292 0.1901 0.8865 0.053 Uiso 1 calc R
C57 C -0.0265(5) 0.0398(7) 0.7976(4) 0.0496(16) Uani 1 d .
C58 C -0.0578(6) -0.1009(7) 0.7707(4) 0.0588(18) Uani 1 d .
H58 H -0.0360 -0.1568 0.8035 0.071 Uiso 1 calc R
C59 C -0.1205(7) -0.1571(8) 0.6965(5) 0.085(2) Uani 1 d .
H59 H -0.1361 -0.2497 0.6801 0.102 Uiso 1 calc R
C60 C -0.1602(8) -0.0842(12) 0.6464(5) 0.105(3) Uani 1 d .
H60 H -0.2047 -0.1246 0.5963 0.126 Uiso 1 calc R
C61 C -0.1316(7) 0.0540(10) 0.6732(5) 0.094(2) Uani 1 d .
H61 H -0.1582 0.1070 0.6398 0.113 Uiso 1 calc R
C62 C -0.0664(6) 0.1166(7) 0.7462(4) 0.0616(18) Uani 1 d .
H62 H -0.0487 0.2102 0.7616 0.074 Uiso 1 calc R
C63 C 0.2609(6) -0.2181(6) 0.8198(4) 0.0666(19) Uani 1 d .
H63 H 0.1750 -0.2343 0.8402 0.080 Uiso 1 calc R
C64 C 0.2684(6) -0.3363(6) 0.7852(4) 0.0675(19) Uani 1 d .
H64 H 0.1884 -0.4304 0.7824 0.081 Uiso 1 calc R
C65 C 0.3934(7) -0.3117(6) 0.7561(3) 0.0517(16) Uani 1 d .
C66 C 0.5153(6) -0.1748(6) 0.7601(3) 0.0526(16) Uani 1 d .
H66 H 0.6018 -0.1607 0.7405 0.063 Uiso 1 calc R
C67 C 0.5057(5) -0.0583(6) 0.7940(3) 0.0521(17) Uani 1 d .
H67 H 0.5869 0.0351 0.7967 0.062 Uiso 1 calc R
C68 C 0.3780(5) -0.0769(5) 0.8243(3) 0.0366(13) Uani 1 d .

loop_
_atom_site_aniso_label
_atom_site_aniso_U_11
_atom_site_aniso_U_22
_atom_site_aniso_U_33
_atom_site_aniso_U_23
_atom_site_aniso_U_13
_atom_site_aniso_U_12
Br1 0.0430(3) 0.0561(5) 0.0666(6) 0.0104(4) 0.0095(3) 0.0044(3)
O1 0.072(2) 0.055(3) 0.035(3) 0.009(2) 0.012(2) 0.039(2)
O2 0.080(3) 0.068(3) 0.053(4) 0.029(3) 0.007(3) 0.047(2)
O3 0.137(4) 0.100(4) 0.101(4) 0.034(3) 0.023(3) 0.100(3)
O4 0.050(2) 0.022(2) 0.065(3) -0.004(2) -0.0036(19) 0.0174(18)
O5 0.063(3) 0.059(3) 0.157(5) -0.030(3) -0.051(3) 0.032(2)
O6 0.072(3) 0.173(5) 0.039(3) -0.003(3) -0.003(2) 0.078(3)
O7 0.057(2) 0.072(3) 0.047(3) 0.019(2) 0.000(2) 0.041(2)
N1 0.040(2) 0.026(3) 0.048(4) 0.011(3) 0.002(2) 0.022(2)
N2 0.038(2) 0.035(3) 0.060(4) 0.009(2) 0.011(2) 0.018(2)
C1 0.031(3) 0.033(3) 0.049(5) -0.006(3) 0.006(3) 0.015(2)
C2 0.053(4) 0.055(4) 0.062(5) -0.007(4) -0.003(4) 0.038(3)
C3 0.050(4) 0.085(6) 0.103(8) -0.029(5) 0.007(5) 0.041(4)
C4 0.053(3) 0.089(5) 0.048(5) -0.022(4) 0.006(3) 0.034(3)
C5 0.041(3) 0.068(4) 0.046(5) -0.003(3) -0.005(3) 0.029(3)
C6 0.026(3) 0.035(3) 0.037(4) -0.002(3) 0.001(3) 0.015(2)
C7 0.027(3) 0.028(3) 0.032(4) 0.006(3) 0.003(3) 0.016(2)
C8 0.031(3) 0.027(3) 0.054(5) 0.008(3) 0.002(3) 0.015(3)
C9 0.022(3) 0.033(4) 0.037(4) 0.005(3) 0.006(2) 0.011(3)
C10 0.028(3) 0.030(3) 0.048(4) 0.000(3) 0.000(3) 0.012(3)
C11 0.028(3) 0.028(3) 0.033(4) 0.008(3) 0.012(2) 0.014(3)
C12 0.027(3) 0.032(4) 0.030(4) 0.008(3) 0.008(2) 0.013(3)
C13 0.041(3) 0.021(3) 0.045(4) 0.003(3) 0.011(3) 0.012(3)
C14 0.030(3) 0.046(4) 0.063(4) 0.006(3) 0.017(3) 0.017(3)
C15 0.031(3) 0.036(4) 0.044(4) 0.010(3) 0.012(3) -0.001(3)
C16 0.040(3) 0.038(4) 0.081(5) 0.022(3) 0.018(3) 0.023(3)
C17 0.028(3) 0.047(4) 0.082(5) 0.011(4) 0.005(3) 0.020(3)
C18 0.044(4) 0.034(4) 0.062(5) 0.011(4) 0.003(3) 0.014(3)
C19 0.087(4) 0.046(4) 0.053(5) -0.004(4) 0.000(3) 0.031(4)
C20 0.105(4) 0.038(4) 0.099(6) 0.001(4) 0.015(4) 0.035(4)
C21 0.042(3) 0.054(4) 0.052(5) 0.009(3) 0.005(3) 0.025(3)
C22 0.092(4) 0.134(7) 0.060(6) 0.017(5) -0.008(4) 0.077(5)
C23 0.035(3) 0.055(4) 0.057(5) 0.009(3) 0.014(3) 0.025(3)
C24 0.040(3) 0.054(5) 0.055(5) -0.007(4) 0.013(3) 0.028(3)
C25 0.070(4) 0.059(5) 0.059(6) -0.014(4) 0.012(4) 0.036(4)
C26 0.071(4) 0.079(6) 0.092(8) -0.032(6) 0.012(5) 0.031(4)
C27 0.140(8) 0.143(9) 0.067(7) 0.018(7) 0.059(7) 0.074(7)
C28 0.108(6) 0.108(8) 0.075(8) 0.018(6) 0.043(5) 0.035(5)
C29 0.069(4) 0.086(6) 0.054(6) 0.006(5) 0.031(4) 0.029(4)
C30 0.047(3) 0.029(4) 0.064(6) 0.006(4) -0.004(3) 0.016(3)
C31 0.077(4) 0.073(6) 0.069(6) 0.037(5) 0.007(4) 0.030(4)
C32 0.217(9) 0.173(9) 0.062(7) 0.068(7) 0.043(7) 0.115(8)
C33 0.071(5) 0.143(7) 0.099(7) 0.062(5) -0.003(4) 0.016(4)
C34 0.098(5) 0.099(7) 0.173(10) 0.077(7) 0.013(5) 0.019(5)
Br2 0.1180(5) 0.0639(5) 0.0841(7) 0.0147(4) 0.0387(5) 0.0601(4)
O8 0.046(2) 0.074(3) 0.039(3) 0.014(2) 0.009(2) 0.019(2)
O9 0.060(3) 0.153(5) 0.078(4) 0.041(3) 0.034(3) 0.013(3)
O10 0.054(2) 0.072(3) 0.051(3) 0.028(2) 0.021(2) 0.016(2)
O11 0.122(3) 0.051(3) 0.147(5) -0.010(3) 0.084(4) 0.027(3)
O12 0.050(2) 0.116(4) 0.043(3) -0.018(3) -0.005(2) 0.040(2)
O13 0.055(2) 0.113(3) 0.026(3) -0.002(2) 0.009(2) 0.036(2)
O18 0.054(2) 0.038(3) 0.092(4) 0.000(2) 0.029(2) 0.010(2)
N3 0.036(2) 0.042(3) 0.034(3) 0.006(2) 0.016(2) 0.018(2)
N4 0.039(3) 0.041(3) 0.036(4) 0.013(3) 0.016(3) 0.015(2)
C35 0.042(3) 0.024(3) 0.036(5) 0.004(3) 0.009(3) 0.014(3)
C36 0.031(3) 0.031(4) 0.033(4) 0.007(3) 0.005(3) 0.013(2)
C37 0.031(3) 0.035(3) 0.036(4) 0.003(3) 0.007(3) 0.013(2)
C38 0.038(3) 0.060(4) 0.057(5) 0.017(3) 0.010(3) 0.022(3)
C39 0.050(4) 0.087(5) 0.042(5) -0.006(4) -0.007(3) 0.028(3)
C40 0.037(3) 0.064(5) 0.072(6) -0.007(4) 0.008(4) 0.016(3)
C41 0.036(3) 0.046(4) 0.068(5) 0.001(3) 0.022(3) 0.010(3)
C42 0.040(3) 0.037(3) 0.050(5) 0.003(3) 0.017(3) 0.017(3)
C43 0.033(3) 0.037(4) 0.023(4) 0.003(3) 0.001(3) 0.017(3)
C44 0.036(3) 0.041(4) 0.034(4) 0.002(3) 0.012(3) 0.015(3)
C45 0.036(3) 0.034(4) 0.030(4) 0.003(3) 0.008(3) 0.017(3)
C46 0.043(4) 0.056(4) 0.052(5) 0.007(4) 0.021(4) 0.011(3)
C47 0.088(4) 0.054(4) 0.039(5) 0.021(4) 0.029(4) 0.033(4)
C48 0.186(7) 0.056(5) 0.077(6) 0.036(4) 0.077(5) 0.043(5)
C49 0.244(9) 0.160(8) 0.103(8) 0.051(6) 0.114(8) 0.150(8)
C50 0.103(5) 0.154(8) 0.054(6) 0.033(6) 0.000(5) 0.019(5)
C51 0.049(4) 0.056(5) 0.052(5) 0.005(4) 0.016(3) 0.025(4)
C52 0.092(5) 0.022(4) 0.134(7) -0.011(4) 0.019(4) 0.014(3)
C53 0.066(4) 0.083(6) 0.195(10) -0.030(6) 0.038(5) -0.014(4)
C54 0.046(3) 0.049(4) 0.036(4) 0.005(3) 0.013(3) 0.022(3)
C55 0.095(4) 0.135(7) 0.045(5) 0.010(5) 0.033(4) 0.051(4)
C56 0.033(3) 0.050(4) 0.048(4) -0.002(3) 0.009(3) 0.020(3)
C57 0.025(3) 0.066(5) 0.056(5) 0.003(4) 0.008(3) 0.021(3)
C58 0.047(3) 0.052(5) 0.068(6) -0.003(4) 0.006(3) 0.021(3)
C59 0.058(4) 0.094(6) 0.064(6) -0.043(5) -0.008(4) 0.020(4)
C60 0.087(5) 0.179(10) 0.047(6) -0.006(7) 0.004(4) 0.071(6)
C61 0.083(5) 0.145(8) 0.060(7) 0.021(6) 0.003(5) 0.065(5)
C62 0.054(4) 0.082(5) 0.043(5) 0.002(4) -0.004(3) 0.036(4)
C63 0.065(4) 0.037(4) 0.102(6) 0.013(4) 0.048(4) 0.017(3)
C64 0.072(4) 0.043(4) 0.102(6) 0.017(4) 0.044(4) 0.029(3)
C65 0.065(4) 0.042(4) 0.060(5) 0.002(3) 0.015(3) 0.037(3)
C66 0.054(3) 0.043(4) 0.076(5) 0.017(3) 0.035(3) 0.027(3)
C67 0.044(3) 0.044(4) 0.074(5) 0.012(3) 0.026(3) 0.021(3)
C68 0.036(3) 0.031(4) 0.044(4) 0.010(3) 0.014(3) 0.015(3)

loop_
_atom_type_symbol
_atom_type_description
_atom_type_scat_dispersion_real
_atom_type_scat_dispersion_imag
_atom_type_scat_source
C C 0.0033 0.0016 'International Tables Vol C Tables 4.2.6.8 and 6.1.1.4'
H H 0.0000 0.0000 'International Tables Vol C Tables 4.2.6.8 and 6.1.1.4'
Br Br -0.2901 2.4595 'International Tables Vol C Tables 4.2.6.8 and 6.1.1.4'
N N 0.0061 0.0033 'International Tables Vol C Tables 4.2.6.8 and 6.1.1.4'
O O 0.0106 0.0060 'International Tables Vol C Tables 4.2.6.8 and 6.1.1.4'

loop_
_geom_angle_atom_site_label_1
_geom_angle_atom_site_label_2
_geom_angle_atom_site_label_3
_geom_angle
C30 O2 C31 122.8(5)
C18 O4 C19 116.3(4)
C21 O7 C22 115.3(4)
C1 N1 C8 109.8(4)
C30 N1 C1 125.3(5)
C30 N1 C8 124.9(5)
C11 N2 C10 111.0(4)
C2 C1 N1 128.7(5)
C2 C1 C6 121.1(6)
C6 C1 N1 110.2(4)
C1 C2 H2 121.0
C1 C2 C3 118.0(6)
C3 C2 H2 121.0
C2 C3 H3 119.2
C4 C3 C2 121.6(6)
C4 C3 H3 119.2
C3 C4 H4 119.6
C3 C4 C5 120.7(6)
C5 C4 H4 119.6
C4 C5 H5 121.1
C6 C5 C4 117.7(5)
C6 C5 H5 121.1
C1 C6 C7 109.7(5)
C5 C6 C1 120.9(5)
C5 C6 C7 129.4(5)
C6 C7 C8 102.5(4)
C6 C7 C9 118.8(4)
C6 C7 C11 115.5(4)
C8 C7 C9 108.4(4)
C11 C7 C8 111.9(4)
C11 C7 C9 100.0(3)
O1 C8 N1 127.8(5)
O1 C8 C7 124.8(4)
N1 C8 C7 107.4(5)
C7 C9 H9 105.5
C10 C9 C7 105.1(4)
C10 C9 H9 105.5
C18 C9 C7 118.4(4)
C18 C9 H9 105.5
C18 C9 C10 115.7(4)
N2 C10 C9 105.6(3)
N2 C10 C21 106.5(4)
N2 C10 C23 109.3(4)
C21 C10 C9 111.7(4)
C23 C10 C9 111.9(4)
C23 C10 C21 111.6(4)
N2 C11 C7 116.6(4)
N2 C11 C12 119.3(4)
C12 C11 C7 124.1(4)
C13 C12 C11 123.9(4)
C13 C12 C17 117.0(4)
C17 C12 C11 119.0(4)
C12 C13 H13 118.7
C12 C13 C14 122.5(4)
C14 C13 H13 118.7
C13 C14 H14 121.3
C15 C14 C13 117.4(4)
C15 C14 H14 121.3
C14 C15 Br1 118.6(3)
C16 C15 Br1 118.5(4)
C16 C15 C14 122.9(4)
C15 C16 H16 120.8
C15 C16 C17 118.4(5)
C17 C16 H16 120.8
C12 C17 H17 119.1
C16 C17 C12 121.8(4)
C16 C17 H17 119.1
O4 C18 C9 111.8(5)
O5 C18 O4 125.7(6)
O5 C18 C9 121.8(5)
O4 C19 H19A 110.1
O4 C19 H19B 110.1
O4 C19 C20 108.2(4)
H19A C19 H19B 108.4
C20 C19 H19A 110.1
C20 C19 H19B 110.1
C19 C20 H20A 109.5
C19 C20 H20B 109.5
C19 C20 H20C 109.5
H20A C20 H20B 109.5
H20A C20 H20C 109.5
H20B C20 H20C 109.5
O6 C21 O7 125.3(6)
O6 C21 C10 122.3(5)
O7 C21 C10 112.3(5)
O7 C22 H22A 109.5
O7 C22 H22B 109.5
O7 C22 H22C 109.5
H22A C22 H22B 109.5
H22A C22 H22C 109.5
H22B C22 H22C 109.5
C10 C23 H23A 109.0
C10 C23 H23B 109.0
H23A C23 H23B 107.8
C24 C23 C10 113.0(4)
C24 C23 H23A 109.0
C24 C23 H23B 109.0
C25 C24 C23 120.2(7)
C29 C24 C23 121.2(6)
C29 C24 C25 118.5(6)
C24 C25 H25 121.0
C26 C25 C24 117.9(7)
C26 C25 H25 121.0
C25 C26 H26 118.5
C27 C26 C25 123.0(8)
C27 C26 H26 118.5
C26 C27 H27 120.8
C26 C27 C28 118.4(9)
C28 C27 H27 120.8
C27 C28 H28 120.2
C29 C28 C27 119.7(8)
C29 C28 H28 120.2
C24 C29 H29 118.8
C28 C29 C24 122.3(7)
C28 C29 H29 118.8
O2 C30 N1 111.8(5)
O3 C30 O2 127.8(6)
O3 C30 N1 120.4(6)
O2 C31 C33 109.3(5)
O2 C31 C34 110.9(6)
C32 C31 O2 101.7(5)
C32 C31 C33 113.2(7)
C32 C31 C34 111.3(6)
C33 C31 C34 110.3(5)
C31 C32 H32A 109.5
C31 C32 H32B 109.5
C31 C32 H32C 109.5
H32A C32 H32B 109.5
H32A C32 H32C 109.5
H32B C32 H32C 109.5
C31 C33 H33A 109.5
C31 C33 H33B 109.5
C31 C33 H33C 109.5
H33A C33 H33B 109.5
H33A C33 H33C 109.5
H33B C33 H33C 109.5
C31 C34 H34A 109.5
C31 C34 H34B 109.5
C31 C34 H34C 109.5
H34A C34 H34B 109.5
H34A C34 H34C 109.5
H34B C34 H34C 109.5
C46 O10 C47 122.6(4)
C54 O13 C55 115.6(4)
C51 O18 C52 118.4(5)
C43 N3 C44 112.2(4)
C35 N4 C46 125.5(5)
C42 N4 C35 110.1(4)
C42 N4 C46 124.4(4)
O8 C35 N4 128.2(5)
O8 C35 C36 124.9(4)
N4 C35 C36 106.8(4)
C35 C36 C43 112.2(4)
C37 C36 C35 102.8(4)
C37 C36 C43 113.3(4)
C37 C36 C45 120.4(4)
C45 C36 C35 109.4(4)
C45 C36 C43 99.0(4)
C38 C37 C36 129.8(5)
C38 C37 C42 121.4(5)
C42 C37 C36 108.7(5)
C37 C38 H38 120.7
C37 C38 C39 118.5(5)
C39 C38 H38 120.7
C38 C39 H39 119.6
C40 C39 C38 120.7(6)
C40 C39 H39 119.6
C39 C40 H40 118.6
C39 C40 C41 122.8(6)
C41 C40 H40 118.6
C40 C41 H41 122.1
C40 C41 C42 115.8(6)
C42 C41 H41 122.1
C37 C42 N4 111.1(4)
C37 C42 C41 120.8(6)
C41 C42 N4 128.1(5)
N3 C43 C36 115.6(4)
N3 C43 C68 120.3(5)
C68 C43 C36 123.9(4)
N3 C44 C45 104.0(4)
N3 C44 C54 106.3(4)
N3 C44 C56 108.8(4)
C54 C44 C45 112.3(4)
C54 C44 C56 112.4(4)
C56 C44 C45 112.5(4)
C36 C45 C44 106.9(4)
C36 C45 H45 105.5
C44 C45 H45 105.5
C51 C45 C36 118.3(4)
C51 C45 C44 114.2(5)
C51 C45 H45 105.5
O9 C46 O10 128.0(6)
O9 C46 N4 120.4(6)
O10 C46 N4 111.5(5)
O10 C47 C49 109.1(5)
C48 C47 O10 109.5(5)
C48 C47 C49 112.3(5)
C48 C47 C50 110.9(5)
C50 C47 O10 101.7(5)
C50 C47 C49 112.8(7)
C47 C48 H48A 109.5
C47 C48 H48B 109.5
C47 C48 H48C 109.5
H48A C48 H48B 109.5
H48A C48 H48C 109.5
H48B C48 H48C 109.5
C47 C49 H49A 109.5
C47 C49 H49B 109.5
C47 C49 H49C 109.5
H49A C49 H49B 109.5
H49A C49 H49C 109.5
H49B C49 H49C 109.5
C47 C50 H50A 109.5
C47 C50 H50B 109.5
C47 C50 H50C 109.5
H50A C50 H50B 109.5
H50A C50 H50C 109.5
H50B C50 H50C 109.5
O11 C51 O18 122.6(6)
O11 C51 C45 122.5(5)
O18 C51 C45 114.8(5)
O18 C52 H52A 109.4
O18 C52 H52B 109.4
H52A C52 H52B 108.0
C53 C52 O18 111.0(5)
C53 C52 H52A 109.4
C53 C52 H52B 109.4
C52 C53 H53A 109.5
C52 C53 H53B 109.5
C52 C53 H53C 109.5
H53A C53 H53B 109.5
H53A C53 H53C 109.5
H53B C53 H53C 109.5
O12 C54 O13 124.4(6)
O12 C54 C44 124.4(5)
O13 C54 C44 111.2(5)
O13 C55 H55A 109.5
O13 C55 H55B 109.5
O13 C55 H55C 109.5
H55A C55 H55B 109.5
H55A C55 H55C 109.5
H55B C55 H55C 109.5
C44 C56 H56A 108.7
C44 C56 H56B 108.7
H56A C56 H56B 107.6
C57 C56 C44 114.3(4)
C57 C56 H56A 108.7
C57 C56 H56B 108.7
C58 C57 C56 121.8(6)
C62 C57 C56 121.1(6)
C62 C57 C58 117.1(6)
C57 C58 H58 119.7
C59 C58 C57 120.6(6)
C59 C58 H58 119.7
C58 C59 H59 118.6
C60 C59 C58 122.7(8)
C60 C59 H59 118.6
C59 C60 H60 121.8
C59 C60 C61 116.4(8)
C61 C60 H60 121.8
C60 C61 H61 118.3
C62 C61 C60 123.3(8)
C62 C61 H61 118.3
C57 C62 H62 120.1
C61 C62 C57 119.7(7)
C61 C62 H62 120.1
C64 C63 H63 119.2
C68 C63 H63 119.2
C68 C63 C64 121.7(5)
C63 C64 H64 120.6
C65 C64 C63 118.7(5)
C65 C64 H64 120.6
C64 C65 Br2 118.3(4)
C64 C65 C66 122.5(5)
C66 C65 Br2 119.2(4)
C65 C66 H66 120.9
C65 C66 C67 118.1(4)
C67 C66 H66 120.9
C66 C67 H67 119.0
C66 C67 C68 121.9(4)
C68 C67 H67 119.0
C63 C68 C43 118.7(4)
C63 C68 C67 117.0(4)
C67 C68 C43 124.1(4)

loop_
_geom_bond_atom_site_label_1
_geom_bond_atom_site_label_2
_geom_bond_distance
Br1 C15 1.919(4)
O1 C8 1.187(6)
O2 C30 1.303(7)
O2 C31 1.493(7)
O3 C30 1.197(5)
O4 C18 1.301(6)
O4 C19 1.454(6)
O5 C18 1.197(6)
O6 C21 1.174(6)
O7 C21 1.315(5)
O7 C22 1.456(6)
N1 C1 1.412(6)
N1 C8 1.426(5)
N1 C30 1.408(7)
N2 C10 1.461(6)
N2 C11 1.282(5)
C1 C2 1.376(6)
C1 C6 1.381(6)
C2 H2 0.9300
C2 C3 1.377(9)
C3 H3 0.9300
C3 C4 1.359(9)
C4 H4 0.9300
C4 C5 1.400(7)
C5 H5 0.9300
C5 C6 1.376(7)
C6 C7 1.513(6)
C7 C8 1.527(7)
C7 C9 1.568(5)
C7 C11 1.519(6)
C9 H9 0.9800
C9 C10 1.564(7)
C9 C18 1.515(7)
C10 C21 1.553(7)
C10 C23 1.539(6)
C11 C12 1.473(6)
C12 C13 1.372(5)
C12 C17 1.390(6)
C13 H13 0.9300
C13 C14 1.383(6)
C14 H14 0.9300
C14 C15 1.378(6)
C15 C16 1.340(5)
C16 H16 0.9300
C16 C17 1.386(6)
C17 H17 0.9300
C19 H19A 0.9700
C19 H19B 0.9700
C19 C20 1.467(6)
C20 H20A 0.9600
C20 H20B 0.9600
C20 H20C 0.9600
C22 H22A 0.9600
C22 H22B 0.9600
C22 H22C 0.9600
C23 H23A 0.9700
C23 H23B 0.9700
C23 C24 1.507(7)
C24 C25 1.402(7)
C24 C29 1.372(8)
C25 H25 0.9300
C25 C26 1.392(9)
C26 H26 0.9300
C26 C27 1.358(9)
C27 H27 0.9300
C27 C28 1.387(10)
C28 H28 0.9300
C28 C29 1.369(9)
C29 H29 0.9300
C31 C32 1.484(9)
C31 C33 1.503(7)
C31 C34 1.506(8)
C32 H32A 0.9600
C32 H32B 0.9600
C32 H32C 0.9600
C33 H33A 0.9600
C33 H33B 0.9600
C33 H33C 0.9600
C34 H34A 0.9600
C34 H34B 0.9600
C34 H34C 0.9600
Br2 C65 1.905(5)
O8 C35 1.182(5)
O9 C46 1.181(5)
O10 C46 1.270(6)
O10 C47 1.498(6)
O11 C51 1.205(6)
O12 C54 1.183(6)
O13 C54 1.329(5)
O13 C55 1.439(6)
O18 C51 1.297(6)
O18 C52 1.447(6)
N3 C43 1.264(5)
N3 C44 1.474(6)
N4 C35 1.416(6)
N4 C42 1.414(6)
N4 C46 1.435(7)
C35 C36 1.549(7)
C36 C37 1.520(6)
C36 C43 1.555(6)
C36 C45 1.547(6)
C37 C38 1.354(7)
C37 C42 1.379(6)
C38 H38 0.9300
C38 C39 1.391(6)
C39 H39 0.9300
C39 C40 1.339(8)
C40 H40 0.9300
C40 C41 1.399(8)
C41 H41 0.9300
C41 C42 1.406(6)
C43 C68 1.471(6)
C44 C45 1.563(6)
C44 C54 1.536(7)
C44 C56 1.546(5)
C45 H45 0.9800
C45 C51 1.506(7)
C47 C48 1.492(7)
C47 C49 1.516(7)
C47 C50 1.493(7)
C48 H48A 0.9600
C48 H48B 0.9600
C48 H48C 0.9600
C49 H49A 0.9600
C49 H49B 0.9600
C49 H49C 0.9600
C50 H50A 0.9600
C50 H50B 0.9600
C50 H50C 0.9600
C52 H52A 0.9700
C52 H52B 0.9700
C52 C53 1.405(6)
C53 H53A 0.9600
C53 H53B 0.9600
C53 H53C 0.9600
C55 H55A 0.9600
C55 H55B 0.9600
C55 H55C 0.9600
C56 H56A 0.9700
C56 H56B 0.9700
C56 C57 1.490(7)
C57 C58 1.398(7)
C57 C62 1.389(7)
C58 H58 0.9300
C58 C59 1.371(8)
C59 H59 0.9300
C59 C60 1.344(9)
C60 H60 0.9300
C60 C61 1.383(9)
C61 H61 0.9300
C61 C62 1.363(8)
C62 H62 0.9300
C63 H63 0.9300
C63 C64 1.394(7)
C63 C68 1.385(6)
C64 H64 0.9300
C64 C65 1.345(6)
C65 C66 1.373(6)
C66 H66 0.9300
C66 C67 1.384(6)
C67 H67 0.9300
C67 C68 1.392(5)

loop_
_geom_torsion_atom_site_label_1
_geom_torsion_atom_site_label_2
_geom_torsion_atom_site_label_3
_geom_torsion_atom_site_label_4
_geom_torsion
Br1 C15 C16 C17 179.3(4)
N1 C1 C2 C3 -178.8(5)
N1 C1 C6 C5 178.7(4)
N1 C1 C6 C7 -2.6(5)
N2 C10 C21 O6 59.5(7)
N2 C10 C21 O7 -119.0(4)
N2 C10 C23 C24 -62.4(6)
N2 C11 C12 C13 -165.9(5)
N2 C11 C12 C17 16.5(7)
C1 N1 C8 O1 -175.5(5)
C1 N1 C8 C7 5.1(5)
C1 N1 C30 O2 -179.8(4)
C1 N1 C30 O3 -0.1(8)
C1 C2 C3 C4 0.8(9)
C1 C6 C7 C8 5.4(5)
C1 C6 C7 C9 -114.0(5)
C1 C6 C7 C11 127.3(4)
C2 C1 C6 C5 0.1(7)
C2 C1 C6 C7 178.8(5)
C2 C3 C4 C5 -0.7(9)
C3 C4 C5 C6 0.2(8)
C4 C5 C6 C1 0.0(8)
C4 C5 C6 C7 -178.4(5)
C5 C6 C7 C8 -176.1(5)
C5 C6 C7 C9 64.5(7)
C5 C6 C7 C11 -54.2(7)
C6 C1 C2 C3 -0.5(8)
C6 C7 C8 O1 174.4(5)
C6 C7 C8 N1 -6.2(5)
C6 C7 C9 C10 -114.1(5)
C6 C7 C9 C18 17.0(7)
C6 C7 C11 N2 118.5(5)
C6 C7 C11 C12 -63.5(6)
C7 C9 C10 N2 -11.8(5)
C7 C9 C10 C21 103.6(5)
C7 C9 C10 C23 -130.6(4)
C7 C9 C18 O4 35.3(7)
C7 C9 C18 O5 -153.5(6)
C7 C11 C12 C13 16.2(7)
C7 C11 C12 C17 -161.5(5)
C8 N1 C1 C2 176.8(5)
C8 N1 C1 C6 -1.6(5)
C8 N1 C30 O2 -0.5(7)
C8 N1 C30 O3 179.2(5)
C8 C7 C9 C10 129.6(4)
C8 C7 C9 C18 -99.3(6)
C8 C7 C11 N2 -124.8(5)
C8 C7 C11 C12 53.3(6)
C9 C7 C8 O1 -59.2(6)
C9 C7 C8 N1 120.2(4)
C9 C7 C11 N2 -10.2(6)
C9 C7 C11 C12 167.8(4)
C9 C10 C21 O6 -55.3(7)
C9 C10 C21 O7 126.2(4)
C9 C10 C23 C24 54.1(6)
C10 N2 C11 C7 2.9(6)
C10 N2 C11 C12 -175.2(4)
C10 C9 C18 O4 161.4(4)
C10 C9 C18 O5 -27.3(8)
C10 C23 C24 C25 76.1(6)
C10 C23 C24 C29 -100.9(6)
C11 N2 C10 C9 6.0(6)
C11 N2 C10 C21 -112.9(4)
C11 N2 C10 C23 126.4(5)
C11 C7 C8 O1 50.1(6)
C11 C7 C8 N1 -130.5(4)
C11 C7 C9 C10 12.4(5)
C11 C7 C9 C18 143.5(5)
C11 C12 C13 C14 -177.9(5)
C11 C12 C17 C16 177.4(5)
C12 C13 C14 C15 -0.7(7)
C13 C12 C17 C16 -0.4(8)
C13 C14 C15 Br1 -180.0(4)
C13 C14 C15 C16 2.4(8)
C14 C15 C16 C17 -3.0(8)
C15 C16 C17 C12 2.0(8)
C17 C12 C13 C14 -0.2(7)
C18 O4 C19 C20 173.0(5)
C18 C9 C10 N2 -144.4(4)
C18 C9 C10 C21 -29.0(6)
C18 C9 C10 C23 96.8(5)
C19 O4 C18 O5 6.9(9)
C19 O4 C18 C9 177.7(4)
C21 C10 C23 C24 -179.9(5)
C22 O7 C21 O6 5.8(8)
C22 O7 C21 C10 -175.7(5)
C23 C10 C21 O6 178.7(5)
C23 C10 C21 O7 0.2(6)
C23 C24 C25 C26 -175.0(4)
C23 C24 C29 C28 172.3(5)
C24 C25 C26 C27 2.0(9)
C25 C24 C29 C28 -4.7(8)
C25 C26 C27 C28 -3.5(10)
C26 C27 C28 C29 0.8(10)
C27 C28 C29 C24 3.3(10)
C29 C24 C25 C26 2.1(7)
C30 O2 C31 C32 -178.6(6)
C30 O2 C31 C33 61.6(8)
C30 O2 C31 C34 -60.2(7)
C30 N1 C1 C2 -3.7(8)
C30 N1 C1 C6 177.8(4)
C30 N1 C8 O1 5.0(8)
C30 N1 C8 C7 -174.4(4)
C31 O2 C30 O3 -1.0(9)
C31 O2 C30 N1 178.7(4)
Br2 C65 C66 C67 177.8(4)
O8 C35 C36 C37 176.5(5)
O8 C35 C36 C43 54.5(6)
O8 C35 C36 C45 -54.4(6)
N3 C43 C68 C63 15.2(7)
N3 C43 C68 C67 -169.9(5)
N3 C44 C45 C36 -12.5(5)
N3 C44 C45 C51 -145.3(4)
N3 C44 C54 O12 55.0(7)
N3 C44 C54 O13 -125.6(4)
N3 C44 C56 C57 -55.6(6)
N4 C35 C36 C37 -6.5(5)
N4 C35 C36 C43 -128.5(4)
N4 C35 C36 C45 122.6(4)
C35 N4 C42 C37 -1.3(5)
C35 N4 C42 C41 178.9(5)
C35 N4 C46 O9 -176.9(5)
C35 N4 C46 O10 4.4(7)
C35 C36 C37 C38 -175.1(5)
C35 C36 C37 C42 5.8(5)
C35 C36 C43 N3 -128.2(5)
C35 C36 C43 C68 48.5(6)
C35 C36 C45 C44 131.8(4)
C35 C36 C45 C51 -97.7(6)
C36 C37 C38 C39 -177.9(5)
C36 C37 C42 N4 -3.2(5)
C36 C37 C42 C41 176.7(4)
C36 C43 C68 C63 -161.3(5)
C36 C43 C68 C67 13.5(8)
C36 C45 C51 O11 -158.7(6)
C36 C45 C51 O18 25.7(7)
C37 C36 C43 N3 116.0(5)
C37 C36 C43 C68 -67.3(6)
C37 C36 C45 C44 -109.6(5)
C37 C36 C45 C51 20.9(7)
C37 C38 C39 C40 0.0(9)
C38 C37 C42 N4 177.7(4)
C38 C37 C42 C41 -2.4(7)
C38 C39 C40 C41 0.4(10)
C39 C40 C41 C42 -1.6(10)
C40 C41 C42 N4 -177.5(5)
C40 C41 C42 C37 2.6(8)
C42 N4 C35 O8 -178.1(5)
C42 N4 C35 C36 5.0(5)
C42 N4 C46 O9 1.9(8)
C42 N4 C46 O10 -176.8(4)
C42 C37 C38 C39 1.0(8)
C43 N3 C44 C45 4.7(6)
C43 N3 C44 C54 -114.0(5)
C43 N3 C44 C56 124.7(4)
C43 C36 C37 C38 -53.8(7)
C43 C36 C37 C42 127.2(4)
C43 C36 C45 C44 14.3(5)
C43 C36 C45 C51 144.8(5)
C44 N3 C43 C36 5.4(6)
C44 N3 C43 C68 -171.5(4)
C44 C45 C51 O11 -31.6(8)
C44 C45 C51 O18 152.8(4)
C44 C56 C57 C58 73.3(6)
C44 C56 C57 C62 -107.9(5)
C45 C36 C37 C38 62.9(7)
C45 C36 C37 C42 -116.1(5)
C45 C36 C43 N3 -12.8(5)
C45 C36 C43 C68 163.9(5)
C45 C44 C54 O12 -58.1(7)
C45 C44 C54 O13 121.2(4)
C45 C44 C56 C57 59.1(6)
C46 O10 C47 C48 -63.2(7)
C46 O10 C47 C49 60.1(7)
C46 O10 C47 C50 179.4(5)
C46 N4 C35 O8 0.8(8)
C46 N4 C35 C36 -176.0(4)
C46 N4 C42 C37 179.8(4)
C46 N4 C42 C41 -0.1(8)
C47 O10 C46 O9 2.8(9)
C47 O10 C46 N4 -178.7(4)
C51 O18 C52 C53 156.5(6)
C52 O18 C51 O11 6.6(9)
C52 O18 C51 C45 -177.7(5)
C54 C44 C45 C36 102.0(5)
C54 C44 C45 C51 -30.8(6)
C54 C44 C56 C57 -173.0(5)
C55 O13 C54 O12 3.9(8)
C55 O13 C54 C44 -175.5(5)
C56 C44 C45 C36 -130.1(4)
C56 C44 C45 C51 97.1(5)
C56 C44 C54 O12 173.9(5)
C56 C44 C54 O13 -6.7(6)
C56 C57 C58 C59 -179.2(4)
C56 C57 C62 C61 -179.5(5)
C57 C58 C59 C60 -2.4(9)
C58 C57 C62 C61 -0.6(7)
C58 C59 C60 C61 1.3(10)
C59 C60 C61 C62 0.1(11)
C60 C61 C62 C57 -0.5(10)
C62 C57 C58 C59 2.0(7)
C63 C64 C65 Br2 -178.2(5)
C63 C64 C65 C66 1.0(9)
C64 C63 C68 C43 174.1(5)
C64 C63 C68 C67 -1.1(9)
C64 C65 C66 C67 -1.5(8)
C65 C66 C67 C68 0.6(8)
C66 C67 C68 C43 -174.3(5)
C66 C67 C68 C63 0.7(8)
C68 C63 C64 C65 0.3(9)

loop_
_diffrn_oxdiff_twin_id
_diffrn_oxdiff_twin_ratio
_diffrn_oxdiff_twin_reflns_isolated
_diffrn_oxdiff_twin_reflns_overlapped
1 0.6537 6767 5316
2 0.3463 6808 5316

loop_
_twin_individual_id
_twin_individual_mass_fraction_refined
1 0.6522(4)
2 0.3478(4)
